data_7016264
loop_
_publ_author_name
'Fuller, Anna-Marie'
'Hughes, David L.'
'Lancaster, Simon J.'

_publ_section_title
;
 Tris(pyrazolyl)borate amidoborane complexes of the group 4 metals.
;
_journal_issue 28
_journal_name_full 'Dalton transactions (Cambridge, England : 2003)'
_journal_page_first 7434
_journal_page_last 7441
_journal_paper_doi 10.1039/c1dt10709g
_journal_volume 40
_journal_year 2011
_chemical_formula_moiety 'C31 H24 B2 F15 N9 Ti'
_chemical_formula_structural HB(C3H3N2)3Ti(C2H6N)2NH2B(C6F5)3
_chemical_formula_sum 'C31 H24 B2 F15 N9 Ti'
_chemical_formula_weight 877.11
_chemical_name_common HB(C3H3N2)3Ti(C2H6N)2NH2B(C6F5)3
_space_group_IT_number 15
_symmetry_cell_setting monoclinic
_symmetry_space_group_name_Hall '-I 2ya'
_symmetry_space_group_name_H-M 'I 1 2/a 1'
_atom_sites_solution_hydrogens geom
_atom_sites_solution_primary direct
_atom_sites_solution_secondary difmap
_cell_angle_alpha 90.00
_cell_angle_beta 95.083(2)
_cell_angle_gamma 90.00
_cell_formula_units_Z 8
_cell_length_a 27.3497(5)
_cell_length_b 12.7238(2)
_cell_length_c 21.1149(4)
_cell_measurement_reflns_used 13278
_cell_measurement_temperature 140(1)
_cell_measurement_theta_max 29.9997
_cell_measurement_theta_min 3.2817
_cell_volume 7318.9(2)
_computing_cell_refinement
;
CrysAlis RED, Oxford Diffraction Ltd., Version 1.171.29.9
;
_computing_data_collection
;
CrysAlis CCD, Oxford Diffraction Ltd., Version 1.171.29.9
;
_computing_data_reduction
;
CrysAlis RED, Oxford Diffraction Ltd., Version 1.171.29.9
;
_computing_molecular_graphics 'ORTEP (Johnson, 1971)'
_computing_publication_material 'SHELXL-97 (Sheldrick, 1997b)'
_computing_structure_refinement 'SHELXL-97 (Sheldrick, 1997b)'
_computing_structure_solution 'SHELXS-97 (Sheldrick, 1997a)'
_diffrn_ambient_temperature 140(1)
_diffrn_detector_area_resol_mean 16.0050
_diffrn_measured_fraction_theta_full 0.998
_diffrn_measured_fraction_theta_max 0.998
_diffrn_measurement_device_type 'Oxford Diffraction Xcalibur 3/CCD'
_diffrn_measurement_method 'Thin slice \f and \w scans'
_diffrn_radiation_monochromator graphite
_diffrn_radiation_source 'Enhance (Mo) X-ray Source'
_diffrn_radiation_type Mo-K\a
_diffrn_radiation_wavelength 0.71073
_diffrn_reflns_av_R_equivalents 0.0544
_diffrn_reflns_av_sigmaI/netI 0.0629
_diffrn_reflns_limit_h_max 35
_diffrn_reflns_limit_h_min -35
_diffrn_reflns_limit_k_max 16
_diffrn_reflns_limit_k_min -16
_diffrn_reflns_limit_l_max 27
_diffrn_reflns_limit_l_min -27
_diffrn_reflns_number 52275
_diffrn_reflns_theta_full 27.50
_diffrn_reflns_theta_max 27.50
_diffrn_reflns_theta_min 3.32
_exptl_absorpt_coefficient_mu 0.349
_exptl_absorpt_correction_T_max 0.939
_exptl_absorpt_correction_T_min 0.842
_exptl_absorpt_correction_type multi-scan
_exptl_absorpt_process_details
;
CrysAlis RED, Oxford Diffraction Ltd., Version 1.171.29.9
Empirical absorption correction using spherical harmonics,
implemented in SCALE3 ABSPACK scaling algorithm.
;
_exptl_crystal_colour yellow
_exptl_crystal_density_diffrn 1.592
_exptl_crystal_density_method 'not measured'
_exptl_crystal_description blocks
_exptl_crystal_F_000 3520
_exptl_crystal_size_max 0.49
_exptl_crystal_size_mid 0.20
_exptl_crystal_size_min 0.18
_refine_diff_density_max 0.315
_refine_diff_density_min -0.347
_refine_diff_density_rms 0.052
_refine_ls_extinction_method none
_refine_ls_goodness_of_fit_ref 0.937
_refine_ls_hydrogen_treatment refall
_refine_ls_matrix_type full
_refine_ls_number_parameters 619
_refine_ls_number_reflns 8377
_refine_ls_number_restraints 0
_refine_ls_restrained_S_all 0.937
_refine_ls_R_factor_all 0.0682
_refine_ls_R_factor_gt 0.0329
_refine_ls_shift/su_max 0.001
_refine_ls_shift/su_mean 0.000
_refine_ls_structure_factor_coef Fsqd
_refine_ls_weighting_details 'calc w=1/[\s^2^(Fo^2^)+(0.0407P)^2^+0.0000P] where P=(Fo^2^+2Fc^2^)/3'
_refine_ls_weighting_scheme calc
_refine_ls_wR_factor_gt 0.0715
_refine_ls_wR_factor_ref 0.0826
_reflns_number_gt 4887
_reflns_number_total 8377
_reflns_threshold_expression I>2sigma(I)
_cod_data_source_file c1dt10709g.txt
_cod_data_source_block 2
_cod_original_sg_symbol_H-M I2/a
_cod_database_code 7016264

loop_
_symmetry_equiv_pos_as_xyz
'x, y, z'
'-x+1/2, y, -z'
'x+1/2, y+1/2, z+1/2'
'-x+1, y+1/2, -z+1/2'
'-x, -y, -z'
'x-1/2, -y, z'
'-x+1/2, -y+1/2, -z+1/2'
'x, -y+1/2, z+1/2'

loop_
_atom_site_label
_atom_site_type_symbol
_atom_site_fract_x
_atom_site_fract_y
_atom_site_fract_z
_atom_site_U_iso_or_equiv
_atom_site_adp_type
_atom_site_occupancy
_atom_site_symmetry_multiplicity
_atom_site_calc_flag
_atom_site_refinement_flags
_atom_site_disorder_assembly
_atom_site_disorder_group
H1 H 0.2094(7) 1.2206(14) 0.1484(8) 0.025(5) Uiso 1 1 d . . .
H3 H 0.2126(8) 1.1406(17) 0.0347(9) 0.038(6) Uiso 1 1 d . . .
H4 H 0.1851(9) 0.9841(19) -0.0338(12) 0.063(8) Uiso 1 1 d . . .
H5 H 0.1376(8) 0.8726(17) 0.0425(9) 0.034(6) Uiso 1 1 d . . .
H13 H 0.2707(8) 1.1679(16) 0.2448(9) 0.036(6) Uiso 1 1 d . . .
H14 H 0.2817(8) 1.0239(16) 0.3295(10) 0.039(6) Uiso 1 1 d . . .
H15 H 0.2091(6) 0.9058(14) 0.3091(8) 0.018(5) Uiso 1 1 d . . .
H23 H 0.1353(7) 1.3395(15) 0.1747(9) 0.024(5) Uiso 1 1 d . . .
H24 H 0.0488(7) 1.3248(15) 0.2089(9) 0.031(6) Uiso 1 1 d . . .
H25 H 0.0337(7) 1.1267(14) 0.2187(9) 0.027(5) Uiso 1 1 d . . .
H32A H 0.0259(9) 0.960(2) 0.0534(12) 0.068(8) Uiso 1 1 d . . .
H32B H 0.0068(10) 1.0415(19) 0.1012(11) 0.057(8) Uiso 1 1 d . . .
H32C H 0.0644(7) 1.0528(15) 0.0795(9) 0.029(5) Uiso 1 1 d . . .
H33A H -0.0029(8) 0.8253(18) 0.1210(11) 0.052(7) Uiso 1 1 d . . .
H33B H -0.0137(9) 0.9139(19) 0.1741(11) 0.061(8) Uiso 1 1 d . . .
H33C H 0.0214(8) 0.8140(17) 0.1911(10) 0.039(6) Uiso 1 1 d . . .
H42A H 0.1217(8) 0.6984(16) 0.1008(11) 0.038(6) Uiso 1 1 d . . .
H42B H 0.0755(11) 0.734(2) 0.1294(13) 0.074(9) Uiso 1 1 d . . .
H42C H 0.1096(9) 0.650(2) 0.1650(12) 0.063(8) Uiso 1 1 d . . .
H43A H 0.1892(9) 0.697(2) 0.2151(12) 0.060(8) Uiso 1 1 d . . .
H43B H 0.2003(9) 0.7443(18) 0.1440(12) 0.059(7) Uiso 1 1 d . . .
H43C H 0.2093(9) 0.8050(19) 0.2098(11) 0.059(8) Uiso 1 1 d . . .
H51A H 0.0831(7) 0.9966(16) 0.2869(8) 0.018(5) Uiso 1 1 d . . .
H51B H 0.0593(8) 0.9076(15) 0.2701(9) 0.031(6) Uiso 1 1 d . . .
Ti1 Ti 0.116030(12) 0.93667(3) 0.188133(15) 0.02075(9) Uani 1 1 d . . .
B1 B 0.18571(8) 1.14925(18) 0.15891(11) 0.0245(5) Uani 1 1 d . . .
N1 N 0.15197(6) 0.98415(12) 0.10550(7) 0.0259(4) Uani 1 1 d . . .
N2 N 0.17707(6) 1.07639(12) 0.10107(7) 0.0249(4) Uani 1 1 d . . .
C3 C 0.19332(9) 1.08375(19) 0.04332(10) 0.0393(6) Uani 1 1 d . . .
C4 C 0.17863(11) 0.9968(2) 0.00887(11) 0.0529(7) Uani 1 1 d . . .
C5 C 0.15309(9) 0.93637(19) 0.04927(10) 0.0389(6) Uani 1 1 d . . .
N11 N 0.18789(5) 0.99586(12) 0.23542(7) 0.0219(4) Uani 1 1 d . . .
N12 N 0.20992(6) 1.08464(11) 0.21449(7) 0.0219(4) Uani 1 1 d . . .
C13 C 0.25078(7) 1.10471(17) 0.25227(9) 0.0263(5) Uani 1 1 d . . .
C14 C 0.25642(7) 1.02914(17) 0.29828(10) 0.0291(5) Uani 1 1 d . . .
C15 C 0.21668(7) 0.96371(16) 0.28607(9) 0.0254(5) Uani 1 1 d . . .
N21 N 0.10243(6) 1.11273(12) 0.19360(7) 0.0236(4) Uani 1 1 d . . .
N22 N 0.13537(6) 1.18578(12) 0.17803(7) 0.0227(4) Uani 1 1 d . . .
C23 C 0.11640(8) 1.28225(16) 0.18298(10) 0.0291(5) Uani 1 1 d . . .
C24 C 0.07006(8) 1.27261(17) 0.20244(10) 0.0320(5) Uani 1 1 d . . .
C25 C 0.06278(8) 1.16622(16) 0.20815(9) 0.0276(5) Uani 1 1 d . . .
N31 N 0.05284(6) 0.93187(12) 0.14260(7) 0.0262(4) Uani 1 1 d . . .
C32 C 0.03650(10) 1.0020(2) 0.08979(12) 0.0399(6) Uani 1 1 d . . .
C33 C 0.01173(8) 0.8661(2) 0.15833(12) 0.0356(5) Uani 1 1 d . . .
N41 N 0.13656(6) 0.79583(12) 0.17674(7) 0.0252(4) Uani 1 1 d . . .
C42 C 0.10821(10) 0.7136(2) 0.14199(13) 0.0385(6) Uani 1 1 d . . .
C43 C 0.18702(9) 0.7569(2) 0.18833(13) 0.0387(6) Uani 1 1 d . . .
N51 N 0.08809(6) 0.93241(15) 0.28342(7) 0.0207(4) Uani 1 1 d . . .
B52 B 0.10177(8) 0.88164(16) 0.35183(10) 0.0205(5) Uani 1 1 d . . .
F62 F 0.13607(4) 1.11025(8) 0.33389(5) 0.0295(3) Uani 1 1 d . . .
F63 F 0.18371(4) 1.22602(9) 0.42269(5) 0.0384(3) Uani 1 1 d . . .
F64 F 0.20991(4) 1.14582(9) 0.54071(5) 0.0401(3) Uani 1 1 d . . .
F65 F 0.18943(5) 0.94155(9) 0.56532(5) 0.0428(3) Uani 1 1 d . . .
F66 F 0.14073(4) 0.82293(8) 0.47741(5) 0.0317(3) Uani 1 1 d . . .
F72 F 0.20435(4) 0.77935(9) 0.39003(5) 0.0312(3) Uani 1 1 d . . .
F73 F 0.22637(4) 0.58076(9) 0.36989(6) 0.0462(3) Uani 1 1 d . . .
F74 F 0.15891(5) 0.44729(9) 0.30987(7) 0.0561(4) Uani 1 1 d . . .
F75 F 0.06999(5) 0.52454(9) 0.26354(6) 0.0476(3) Uani 1 1 d . . .
F76 F 0.04644(4) 0.72218(8) 0.28453(5) 0.0321(3) Uani 1 1 d . . .
F82 F 0.03055(4) 1.05075(8) 0.36267(5) 0.0329(3) Uani 1 1 d . . .
F83 F -0.04911(5) 1.05079(10) 0.42563(6) 0.0452(3) Uani 1 1 d . . .
F84 F -0.07397(4) 0.87835(10) 0.49176(6) 0.0480(3) Uani 1 1 d . . .
F85 F -0.01608(4) 0.70462(9) 0.49367(5) 0.0382(3) Uani 1 1 d . . .
F86 F 0.06220(4) 0.69849(8) 0.43027(5) 0.0302(3) Uani 1 1 d . . .
C61 C 0.13706(7) 0.95751(14) 0.39927(9) 0.0211(4) Uani 1 1 d . . .
C62 C 0.14922(7) 1.06203(15) 0.39013(9) 0.0227(4) Uani 1 1 d . . .
C63 C 0.17376(7) 1.12514(15) 0.43551(9) 0.0257(5) Uani 1 1 d . . .
C64 C 0.18727(7) 1.08501(16) 0.49480(9) 0.0284(5) Uani 1 1 d . . .
C65 C 0.17657(7) 0.98205(17) 0.50698(9) 0.0279(5) Uani 1 1 d . . .
C66 C 0.15192(7) 0.92243(15) 0.46086(9) 0.0242(4) Uani 1 1 d . . .
C71 C 0.12336(7) 0.76259(14) 0.33935(8) 0.0211(4) Uani 1 1 d . . .
C72 C 0.16870(7) 0.72015(15) 0.35891(9) 0.0259(4) Uani 1 1 d . . .
C73 C 0.18127(8) 0.61611(17) 0.34874(10) 0.0323(5) Uani 1 1 d . . .
C74 C 0.14814(9) 0.54938(16) 0.31786(11) 0.0370(6) Uani 1 1 d . . .
C75 C 0.10306(8) 0.58771(16) 0.29554(10) 0.0328(5) Uani 1 1 d . . .
C76 C 0.09237(7) 0.69141(15) 0.30662(9) 0.0265(5) Uani 1 1 d . . .
C81 C 0.05068(7) 0.87344(14) 0.39014(8) 0.0204(4) Uani 1 1 d . . .
C82 C 0.01994(7) 0.96011(15) 0.39286(9) 0.0244(4) Uani 1 1 d . . .
C83 C -0.02149(7) 0.96319(16) 0.42555(9) 0.0300(5) Uani 1 1 d . . .
C84 C -0.03407(7) 0.87663(17) 0.45917(9) 0.0306(5) Uani 1 1 d . . .
C85 C -0.00483(7) 0.78932(15) 0.45998(9) 0.0267(5) Uani 1 1 d . . .
C86 C 0.03618(7) 0.78904(15) 0.42588(9) 0.0233(4) Uani 1 1 d . . .

loop_
_atom_site_aniso_label
_atom_site_aniso_U_11
_atom_site_aniso_U_22
_atom_site_aniso_U_33
_atom_site_aniso_U_23
_atom_site_aniso_U_13
_atom_site_aniso_U_12
Ti1 0.02231(18) 0.02062(18) 0.01928(19) -0.00104(15) 0.00166(14) -0.00015(15)
B1 0.0283(12) 0.0213(12) 0.0237(12) 0.0005(10) 0.0018(10) 0.0022(10)
N1 0.0304(9) 0.0259(9) 0.0219(9) -0.0024(7) 0.0043(7) -0.0006(8)
N2 0.0300(9) 0.0238(9) 0.0214(9) 0.0038(7) 0.0054(7) 0.0007(7)
C3 0.0522(15) 0.0381(15) 0.0299(13) 0.0057(11) 0.0154(11) -0.0042(12)
C4 0.085(2) 0.0535(17) 0.0236(13) -0.0075(12) 0.0220(13) -0.0095(15)
C5 0.0565(15) 0.0352(13) 0.0261(12) -0.0086(11) 0.0097(11) -0.0072(12)
N11 0.0220(8) 0.0226(9) 0.0216(9) 0.0018(7) 0.0049(7) 0.0023(7)
N12 0.0214(8) 0.0204(9) 0.0241(9) 0.0007(7) 0.0042(7) -0.0005(7)
C13 0.0214(10) 0.0270(11) 0.0302(12) -0.0028(9) 0.0005(9) -0.0019(9)
C14 0.0230(11) 0.0344(12) 0.0286(12) 0.0014(10) -0.0049(9) 0.0035(9)
C15 0.0302(11) 0.0259(12) 0.0206(11) 0.0053(9) 0.0045(9) 0.0028(9)
N21 0.0245(9) 0.0229(9) 0.0231(9) -0.0005(7) -0.0004(7) 0.0020(7)
N22 0.0263(9) 0.0184(9) 0.0228(9) 0.0031(7) -0.0013(7) -0.0007(7)
C23 0.0325(12) 0.0201(11) 0.0340(12) 0.0007(10) -0.0020(9) 0.0021(10)
C24 0.0277(12) 0.0263(12) 0.0415(14) -0.0048(10) 0.0006(10) 0.0105(10)
C25 0.0258(11) 0.0298(12) 0.0270(11) -0.0004(9) 0.0007(9) 0.0058(10)
N31 0.0274(9) 0.0290(9) 0.0216(9) -0.0016(7) -0.0010(7) -0.0016(8)
C32 0.0409(14) 0.0446(15) 0.0319(14) 0.0060(12) -0.0110(11) -0.0001(13)
C33 0.0309(13) 0.0429(15) 0.0322(14) -0.0016(12) -0.0005(11) -0.0046(11)
N41 0.0291(9) 0.0235(9) 0.0236(9) -0.0029(7) 0.0064(7) -0.0019(7)
C42 0.0412(15) 0.0290(14) 0.0461(16) -0.0127(12) 0.0090(13) -0.0037(11)
C43 0.0360(13) 0.0289(14) 0.0507(17) -0.0062(13) 0.0010(12) 0.0065(11)
N51 0.0206(9) 0.0187(9) 0.0225(9) -0.0025(8) -0.0009(7) -0.0008(8)
B52 0.0212(11) 0.0196(11) 0.0207(12) 0.0001(9) 0.0026(9) 0.0003(9)
F62 0.0393(7) 0.0229(6) 0.0253(6) 0.0021(5) -0.0020(5) -0.0023(5)
F63 0.0494(8) 0.0230(6) 0.0416(7) -0.0038(5) -0.0028(6) -0.0084(6)
F64 0.0453(8) 0.0421(7) 0.0312(7) -0.0130(6) -0.0064(6) -0.0105(6)
F65 0.0542(8) 0.0504(8) 0.0216(7) 0.0031(6) -0.0095(6) -0.0115(7)
F66 0.0389(7) 0.0299(7) 0.0259(6) 0.0050(5) 0.0002(5) -0.0060(5)
F72 0.0241(6) 0.0357(7) 0.0337(7) 0.0079(5) 0.0014(5) 0.0039(5)
F73 0.0399(8) 0.0426(8) 0.0586(9) 0.0184(6) 0.0182(6) 0.0211(6)
F74 0.0701(10) 0.0225(7) 0.0814(11) 0.0023(6) 0.0383(8) 0.0110(6)
F75 0.0596(9) 0.0285(7) 0.0569(9) -0.0166(6) 0.0171(7) -0.0160(6)
F76 0.0277(6) 0.0309(7) 0.0372(7) -0.0048(5) 0.0009(5) -0.0042(5)
F82 0.0399(7) 0.0246(6) 0.0355(7) 0.0048(5) 0.0112(5) 0.0097(5)
F83 0.0427(7) 0.0482(8) 0.0463(8) 0.0043(6) 0.0137(6) 0.0257(6)
F84 0.0343(7) 0.0629(9) 0.0503(8) 0.0010(7) 0.0241(6) 0.0063(6)
F85 0.0423(7) 0.0379(7) 0.0369(7) 0.0031(6) 0.0177(6) -0.0058(6)
F86 0.0351(6) 0.0227(6) 0.0342(7) 0.0044(5) 0.0109(5) 0.0035(5)
C61 0.0205(9) 0.0244(11) 0.0188(10) -0.0019(8) 0.0039(8) 0.0029(8)
C62 0.0231(10) 0.0261(11) 0.0187(10) 0.0002(9) 0.0008(8) 0.0016(9)
C63 0.0254(11) 0.0226(11) 0.0292(12) -0.0038(9) 0.0035(9) -0.0017(9)
C64 0.0248(10) 0.0352(13) 0.0251(12) -0.0124(9) 0.0012(9) -0.0038(9)
C65 0.0286(11) 0.0370(12) 0.0176(11) 0.0012(9) -0.0014(8) -0.0012(9)
C66 0.0238(10) 0.0227(11) 0.0264(11) 0.0024(9) 0.0033(8) -0.0022(8)
C71 0.0248(10) 0.0210(10) 0.0186(10) 0.0025(8) 0.0070(8) 0.0005(8)
C72 0.0276(11) 0.0261(11) 0.0250(11) 0.0059(9) 0.0079(9) -0.0006(9)
C73 0.0320(12) 0.0317(12) 0.0354(12) 0.0125(10) 0.0160(10) 0.0147(10)
C74 0.0511(15) 0.0191(12) 0.0450(14) 0.0028(10) 0.0275(12) 0.0056(11)
C75 0.0406(13) 0.0255(12) 0.0345(13) -0.0032(9) 0.0163(10) -0.0063(10)
C76 0.0279(11) 0.0251(11) 0.0279(11) 0.0011(9) 0.0094(9) 0.0015(9)
C81 0.0220(10) 0.0205(10) 0.0181(10) -0.0026(8) -0.0015(8) -0.0007(8)
C82 0.0297(11) 0.0230(11) 0.0202(10) -0.0001(8) 0.0010(8) 0.0015(9)
C83 0.0284(11) 0.0340(13) 0.0279(11) -0.0039(9) 0.0042(9) 0.0104(9)
C84 0.0216(10) 0.0435(14) 0.0275(12) -0.0063(10) 0.0071(9) 0.0015(10)
C85 0.0285(11) 0.0281(11) 0.0239(11) 0.0020(9) 0.0051(9) -0.0042(9)
C86 0.0222(10) 0.0232(11) 0.0244(11) -0.0046(9) 0.0011(8) 0.0014(9)

loop_
_atom_type_symbol
_atom_type_description
_atom_type_scat_dispersion_real
_atom_type_scat_dispersion_imag
_atom_type_scat_source
C C 0.0033 0.0016 'International Tables Vol C Tables 4.2.6.8 and 6.1.1.4'
H H 0.0000 0.0000 'International Tables Vol C Tables 4.2.6.8 and 6.1.1.4'
B B 0.0013 0.0007 'International Tables Vol C Tables 4.2.6.8 and 6.1.1.4'
N N 0.0061 0.0033 'International Tables Vol C Tables 4.2.6.8 and 6.1.1.4'
F F 0.0171 0.0103 'International Tables Vol C Tables 4.2.6.8 and 6.1.1.4'
Ti Ti 0.2776 0.4457 'International Tables Vol C Tables 4.2.6.8 and 6.1.1.4'

loop_
_geom_angle_atom_site_label_1
_geom_angle_atom_site_label_2
_geom_angle_atom_site_label_3
_geom_angle
_geom_angle_site_symmetry_1
_geom_angle_site_symmetry_3
_geom_angle_publ_flag
N41 Ti1 N31 99.86(7) . . ?
N41 Ti1 N1 90.04(6) . . ?
N31 Ti1 N1 93.37(6) . . ?
N41 Ti1 N51 102.80(7) . . ?
N31 Ti1 N51 95.00(6) . . ?
N1 Ti1 N51 163.21(7) . . ?
N41 Ti1 N11 96.62(6) . . ?
N31 Ti1 N11 162.17(6) . . ?
N1 Ti1 N11 79.82(6) . . ?
N51 Ti1 N11 87.89(6) . . ?
N41 Ti1 N21 170.63(6) . . ?
N31 Ti1 N21 84.95(6) . . ?
N1 Ti1 N21 81.61(6) . . ?
N51 Ti1 N21 84.66(6) . . ?
N11 Ti1 N21 77.80(6) . . ?
N12 B1 N2 108.09(16) . . ?
N12 B1 N22 107.24(16) . . ?
N2 B1 N22 108.21(16) . . ?
N12 B1 H1 111.1(9) . . ?
N2 B1 H1 111.9(9) . . ?
N22 B1 H1 110.2(9) . . ?
C5 N1 N2 106.17(16) . . ?
C5 N1 Ti1 129.58(15) . . ?
N2 N1 Ti1 124.18(11) . . ?
C3 N2 N1 109.38(17) . . ?
C3 N2 B1 130.00(18) . . ?
N1 N2 B1 120.47(15) . . ?
N2 C3 C4 108.9(2) . . ?
N2 C3 H3 118.4(13) . . ?
C4 C3 H3 132.6(13) . . ?
C3 C4 C5 105.2(2) . . ?
C3 C4 H4 125.1(15) . . ?
C5 C4 H4 129.7(15) . . ?
N1 C5 C4 110.3(2) . . ?
N1 C5 H5 119.5(13) . . ?
C4 C5 H5 130.1(13) . . ?
C15 N11 N12 105.41(15) . . ?
C15 N11 Ti1 132.99(13) . . ?
N12 N11 Ti1 121.55(11) . . ?
C13 N12 N11 109.41(15) . . ?
C13 N12 B1 129.38(17) . . ?
N11 N12 B1 121.04(15) . . ?
N12 C13 C14 108.97(18) . . ?
N12 C13 H13 120.1(11) . . ?
C14 C13 H13 130.9(11) . . ?
C13 C14 C15 104.79(18) . . ?
C13 C14 H14 126.5(13) . . ?
C15 C14 H14 128.7(13) . . ?
N11 C15 C14 111.40(18) . . ?
N11 C15 H15 121.7(11) . . ?
C14 C15 H15 126.8(11) . . ?
C25 N21 N22 106.04(15) . . ?
C25 N21 Ti1 130.66(14) . . ?
N22 N21 Ti1 123.21(11) . . ?
C23 N22 N21 109.81(16) . . ?
C23 N22 B1 131.14(17) . . ?
N21 N22 B1 119.05(15) . . ?
N22 C23 C24 108.41(19) . . ?
N22 C23 H23 118.9(12) . . ?
C24 C23 H23 132.6(12) . . ?
C23 C24 C25 105.01(19) . . ?
C23 C24 H24 127.2(13) . . ?
C25 C24 H24 127.8(13) . . ?
N21 C25 C24 110.72(19) . . ?
N21 C25 H25 118.7(11) . . ?
C24 C25 H25 130.5(11) . . ?
C33 N31 C32 109.40(18) . . ?
C33 N31 Ti1 125.83(14) . . ?
C32 N31 Ti1 124.52(14) . . ?
N31 C32 H32A 108.7(15) . . ?
N31 C32 H32B 108.7(14) . . ?
H32A C32 H32B 106(2) . . ?
N31 C32 H32C 111.0(11) . . ?
H32A C32 H32C 110.7(19) . . ?
H32B C32 H32C 111.4(17) . . ?
N31 C33 H33A 112.4(13) . . ?
N31 C33 H33B 107.4(14) . . ?
H33A C33 H33B 109.6(19) . . ?
N31 C33 H33C 112.5(12) . . ?
H33A C33 H33C 105.8(18) . . ?
H33B C33 H33C 109.1(18) . . ?
C42 N41 C43 106.94(18) . . ?
C42 N41 Ti1 126.13(15) . . ?
C43 N41 Ti1 125.61(14) . . ?
N41 C42 H42A 111.0(12) . . ?
N41 C42 H42B 113.3(16) . . ?
H42A C42 H42B 103(2) . . ?
N41 C42 H42C 111.2(15) . . ?
H42A C42 H42C 106.5(19) . . ?
H42B C42 H42C 112(2) . . ?
N41 C43 H43A 112.4(15) . . ?
N41 C43 H43B 107.4(14) . . ?
H43A C43 H43B 114(2) . . ?
N41 C43 H43C 114.6(15) . . ?
H43A C43 H43C 103(2) . . ?
H43B C43 H43C 105(2) . . ?
B52 N51 Ti1 139.44(12) . . ?
B52 N51 H51A 110.2(12) . . ?
Ti1 N51 H51A 97.4(12) . . ?
B52 N51 H51B 106.1(13) . . ?
Ti1 N51 H51B 95.2(13) . . ?
H51A N51 H51B 103.4(18) . . ?
N51 B52 C61 113.09(16) . . ?
N51 B52 C71 106.53(15) . . ?
C61 B52 C71 115.88(15) . . ?
N51 B52 C81 108.83(15) . . ?
C61 B52 C81 102.24(14) . . ?
C71 B52 C81 110.11(15) . . ?
C62 C61 C66 112.39(16) . . ?
C62 C61 B52 127.84(17) . . ?
C66 C61 B52 119.05(16) . . ?
F62 C62 C63 114.84(17) . . ?
F62 C62 C61 120.44(16) . . ?
C63 C62 C61 124.70(18) . . ?
F63 C63 C64 119.74(17) . . ?
F63 C63 C62 120.73(17) . . ?
C64 C63 C62 119.52(18) . . ?
F64 C64 C65 120.37(18) . . ?
F64 C64 C63 120.82(18) . . ?
C65 C64 C63 118.81(17) . . ?
F65 C65 C66 120.67(18) . . ?
F65 C65 C64 119.48(17) . . ?
C66 C65 C64 119.82(18) . . ?
F66 C66 C65 116.35(17) . . ?
F66 C66 C61 118.91(16) . . ?
C65 C66 C61 124.73(18) . . ?
C72 C71 C76 112.80(17) . . ?
C72 C71 B52 129.30(17) . . ?
C76 C71 B52 117.86(16) . . ?
F72 C72 C71 121.05(17) . . ?
F72 C72 C73 115.30(17) . . ?
C71 C72 C73 123.65(19) . . ?
F73 C73 C74 119.93(19) . . ?
F73 C73 C72 119.8(2) . . ?
C74 C73 C72 120.25(19) . . ?
F74 C74 C73 121.1(2) . . ?
F74 C74 C75 120.0(2) . . ?
C73 C74 C75 118.83(19) . . ?
F75 C75 C74 120.29(19) . . ?
F75 C75 C76 121.0(2) . . ?
C74 C75 C76 118.7(2) . . ?
F76 C76 C75 114.95(18) . . ?
F76 C76 C71 119.34(16) . . ?
C75 C76 C71 125.67(19) . . ?
C86 C81 C82 112.80(17) . . ?
C86 C81 B52 126.80(16) . . ?
C82 C81 B52 120.17(16) . . ?
F82 C82 C83 115.40(16) . . ?
F82 C82 C81 119.85(17) . . ?
C83 C82 C81 124.74(18) . . ?
F83 C83 C84 119.85(17) . . ?
F83 C83 C82 120.69(18) . . ?
C84 C83 C82 119.45(18) . . ?
F84 C84 C85 120.55(19) . . ?
F84 C84 C83 120.38(18) . . ?
C85 C84 C83 119.05(18) . . ?
F85 C85 C84 119.83(17) . . ?
F85 C85 C86 120.50(17) . . ?
C84 C85 C86 119.66(18) . . ?
F86 C86 C85 114.31(16) . . ?
F86 C86 C81 121.42(16) . . ?
C85 C86 C81 124.27(18) . . ?

loop_
_geom_bond_atom_site_label_1
_geom_bond_atom_site_label_2
_geom_bond_distance
_geom_bond_site_symmetry_2
_geom_bond_publ_flag
Ti1 N41 1.8996(16) . ?
Ti1 N31 1.9028(16) . ?
Ti1 N1 2.1631(15) . ?
Ti1 N51 2.2152(16) . ?
Ti1 N11 2.2537(15) . ?
Ti1 N21 2.2755(15) . ?
B1 N12 1.534(3) . ?
B1 N2 1.535(3) . ?
B1 N22 1.541(3) . ?
B1 H1 1.148(18) . ?
N1 C5 1.337(3) . ?
N1 N2 1.367(2) . ?
N2 C3 1.338(3) . ?
C3 C4 1.364(3) . ?
C3 H3 0.92(2) . ?
C4 C5 1.383(3) . ?
C4 H4 0.95(2) . ?
C5 H5 0.92(2) . ?
N11 C15 1.335(2) . ?
N11 N12 1.372(2) . ?
N12 C13 1.339(2) . ?
C13 C14 1.366(3) . ?
C13 H13 0.99(2) . ?
C14 C15 1.375(3) . ?
C14 H14 0.91(2) . ?
C15 H15 0.917(18) . ?
N21 C25 1.339(2) . ?
N21 N22 1.355(2) . ?
N22 C23 1.340(2) . ?
C23 C24 1.372(3) . ?
C23 H23 0.919(19) . ?
C24 C25 1.375(3) . ?
C24 H24 0.90(2) . ?
C25 H25 0.98(2) . ?
N31 C33 1.463(3) . ?
N31 C32 1.467(3) . ?
C32 H32A 0.96(3) . ?
C32 H32B 1.00(3) . ?
C32 H32C 1.04(2) . ?
C33 H33A 1.00(2) . ?
C33 H33B 1.00(3) . ?
C33 H33C 0.98(2) . ?
N41 C42 1.461(3) . ?
N41 C43 1.466(3) . ?
C42 H42A 0.99(2) . ?
C42 H42B 0.94(3) . ?
C42 H42C 0.95(3) . ?
C43 H43A 0.95(3) . ?
C43 H43B 1.05(3) . ?
C43 H43C 0.95(3) . ?
N51 B52 1.596(3) . ?
N51 H51A 0.83(2) . ?
N51 H51B 0.87(2) . ?
B52 C61 1.642(3) . ?
B52 C71 1.655(3) . ?
B52 C81 1.679(3) . ?
F62 C62 1.356(2) . ?
F63 C63 1.345(2) . ?
F64 C64 1.347(2) . ?
F65 C65 1.353(2) . ?
F66 C66 1.355(2) . ?
F72 C72 1.355(2) . ?
F73 C73 1.351(2) . ?
F74 C74 1.346(2) . ?
F75 C75 1.346(2) . ?
F76 C76 1.358(2) . ?
F82 C82 1.361(2) . ?
F83 C83 1.347(2) . ?
F84 C84 1.341(2) . ?
F85 C85 1.342(2) . ?
F86 C86 1.353(2) . ?
C61 C62 1.389(3) . ?
C61 C66 1.401(3) . ?
C62 C63 1.378(3) . ?
C63 C64 1.372(3) . ?
C64 C65 1.372(3) . ?
C65 C66 1.365(3) . ?
C71 C72 1.382(3) . ?
C71 C76 1.383(3) . ?
C72 C73 1.389(3) . ?
C73 C74 1.365(3) . ?
C74 C75 1.370(3) . ?
C75 C76 1.376(3) . ?
C81 C86 1.390(3) . ?
C81 C82 1.391(3) . ?
C82 C83 1.379(3) . ?
C83 C84 1.371(3) . ?
C84 C85 1.368(3) . ?
C85 C86 1.385(3) . ?

loop_
_geom_hbond_atom_site_label_D
_geom_hbond_atom_site_label_H
_geom_hbond_atom_site_label_A
_geom_hbond_distance_DH
_geom_hbond_distance_HA
_geom_hbond_distance_DA
_geom_hbond_angle_DHA
_geom_hbond_site_symmetry_A
N51 H51A F62 0.83(2) 2.220(19) 2.780(2) 124.9(16) .
N51 H51A F82 0.83(2) 2.347(18) 2.830(2) 117.6(15) .
N51 H51A N21 0.83(2) 2.555(18) 3.024(2) 117.0(15) .
N51 H51B F76 0.87(2) 2.41(2) 2.908(2) 116.9(16) .

loop_
_geom_torsion_atom_site_label_1
_geom_torsion_atom_site_label_2
_geom_torsion_atom_site_label_3
_geom_torsion_atom_site_label_4
_geom_torsion
_geom_torsion_site_symmetry_1
_geom_torsion_site_symmetry_2
_geom_torsion_site_symmetry_3
_geom_torsion_site_symmetry_4
_geom_torsion_publ_flag
N41 Ti1 N1 C5 42.05(19) . . . . ?
N31 Ti1 N1 C5 -57.82(19) . . . . ?
N51 Ti1 N1 C5 -177.6(2) . . . . ?
N11 Ti1 N1 C5 138.78(19) . . . . ?
N21 Ti1 N1 C5 -142.21(19) . . . . ?
N41 Ti1 N1 N2 -141.22(14) . . . . ?
N31 Ti1 N1 N2 118.90(14) . . . . ?
N51 Ti1 N1 N2 -0.9(3) . . . . ?
N11 Ti1 N1 N2 -44.50(14) . . . . ?
N21 Ti1 N1 N2 34.51(14) . . . . ?
C5 N1 N2 C3 -0.4(2) . . . . ?
Ti1 N1 N2 C3 -177.79(14) . . . . ?
C5 N1 N2 B1 -176.48(18) . . . . ?
Ti1 N1 N2 B1 6.1(2) . . . . ?
N12 B1 N2 C3 -121.4(2) . . . . ?
N22 B1 N2 C3 122.8(2) . . . . ?
N12 B1 N2 N1 53.7(2) . . . . ?
N22 B1 N2 N1 -62.1(2) . . . . ?
N1 N2 C3 C4 0.6(3) . . . . ?
B1 N2 C3 C4 176.2(2) . . . . ?
N2 C3 C4 C5 -0.6(3) . . . . ?
N2 N1 C5 C4 0.0(3) . . . . ?
Ti1 N1 C5 C4 177.22(17) . . . . ?
C3 C4 C5 N1 0.3(3) . . . . ?
N41 Ti1 N11 C15 -54.07(17) . . . . ?
N31 Ti1 N11 C15 148.4(2) . . . . ?
N1 Ti1 N11 C15 -142.92(17) . . . . ?
N51 Ti1 N11 C15 48.58(17) . . . . ?
N21 Ti1 N11 C15 133.56(17) . . . . ?
N41 Ti1 N11 N12 128.98(13) . . . . ?
N31 Ti1 N11 N12 -28.6(3) . . . . ?
N1 Ti1 N11 N12 40.13(12) . . . . ?
N51 Ti1 N11 N12 -128.37(13) . . . . ?
N21 Ti1 N11 N12 -43.39(12) . . . . ?
C15 N11 N12 C13 -0.29(19) . . . . ?
Ti1 N11 N12 C13 177.40(12) . . . . ?
C15 N11 N12 B1 -176.00(16) . . . . ?
Ti1 N11 N12 B1 1.7(2) . . . . ?
N2 B1 N12 C13 128.14(19) . . . . ?
N22 B1 N12 C13 -115.4(2) . . . . ?
N2 B1 N12 N11 -57.1(2) . . . . ?
N22 B1 N12 N11 59.4(2) . . . . ?
N11 N12 C13 C14 0.4(2) . . . . ?
B1 N12 C13 C14 175.65(18) . . . . ?
N12 C13 C14 C15 -0.4(2) . . . . ?
N12 N11 C15 C14 0.1(2) . . . . ?
Ti1 N11 C15 C14 -177.24(13) . . . . ?
C13 C14 C15 N11 0.2(2) . . . . ?
N31 Ti1 N21 C25 45.65(17) . . . . ?
N1 Ti1 N21 C25 139.82(17) . . . . ?
N51 Ti1 N21 C25 -49.86(16) . . . . ?
N11 Ti1 N21 C25 -138.86(17) . . . . ?
N31 Ti1 N21 N22 -130.50(13) . . . . ?
N1 Ti1 N21 N22 -36.34(13) . . . . ?
N51 Ti1 N21 N22 133.98(13) . . . . ?
N11 Ti1 N21 N22 44.98(13) . . . . ?
C25 N21 N22 C23 0.08(19) . . . . ?
Ti1 N21 N22 C23 177.05(12) . . . . ?
C25 N21 N22 B1 179.77(16) . . . . ?
Ti1 N21 N22 B1 -3.3(2) . . . . ?
N12 B1 N22 C23 121.9(2) . . . . ?
N2 B1 N22 C23 -121.7(2) . . . . ?
N12 B1 N22 N21 -57.7(2) . . . . ?
N2 B1 N22 N21 58.7(2) . . . . ?
N21 N22 C23 C24 0.2(2) . . . . ?
B1 N22 C23 C24 -179.42(18) . . . . ?
N22 C23 C24 C25 -0.4(2) . . . . ?
N22 N21 C25 C24 -0.4(2) . . . . ?
Ti1 N21 C25 C24 -177.01(13) . . . . ?
C23 C24 C25 N21 0.5(2) . . . . ?
N41 Ti1 N31 C33 62.45(18) . . . . ?
N1 Ti1 N31 C33 153.08(17) . . . . ?
N51 Ti1 N31 C33 -41.49(18) . . . . ?
N11 Ti1 N31 C33 -140.2(2) . . . . ?
N21 Ti1 N31 C33 -125.66(17) . . . . ?
N41 Ti1 N31 C32 -124.02(18) . . . . ?
N1 Ti1 N31 C32 -33.39(18) . . . . ?
N51 Ti1 N31 C32 132.04(18) . . . . ?
N11 Ti1 N31 C32 33.3(3) . . . . ?
N21 Ti1 N31 C32 47.87(18) . . . . ?
N31 Ti1 N41 C42 -0.37(18) . . . . ?
N1 Ti1 N41 C42 -93.79(18) . . . . ?
N51 Ti1 N41 C42 97.12(18) . . . . ?
N11 Ti1 N41 C42 -173.55(17) . . . . ?
N31 Ti1 N41 C43 164.81(18) . . . . ?
N1 Ti1 N41 C43 71.38(18) . . . . ?
N51 Ti1 N41 C43 -97.71(18) . . . . ?
N11 Ti1 N41 C43 -8.37(18) . . . . ?
N41 Ti1 N51 B52 40.3(2) . . . . ?
N31 Ti1 N51 B52 141.6(2) . . . . ?
N1 Ti1 N51 B52 -98.8(3) . . . . ?
N11 Ti1 N51 B52 -56.0(2) . . . . ?
N21 Ti1 N51 B52 -134.0(2) . . . . ?
Ti1 N51 B52 C61 91.0(2) . . . . ?
Ti1 N51 B52 C71 -37.4(3) . . . . ?
Ti1 N51 B52 C81 -156.12(15) . . . . ?
N51 B52 C61 C62 10.6(3) . . . . ?
C71 B52 C61 C62 133.97(19) . . . . ?
C81 B52 C61 C62 -106.3(2) . . . . ?
N51 B52 C61 C66 -179.91(16) . . . . ?
C71 B52 C61 C66 -56.5(2) . . . . ?
C81 B52 C61 C66 63.2(2) . . . . ?
C66 C61 C62 F62 -177.66(16) . . . . ?
B52 C61 C62 F62 -7.5(3) . . . . ?
C66 C61 C62 C63 0.9(3) . . . . ?
B52 C61 C62 C63 171.01(18) . . . . ?
F62 C62 C63 F63 -0.8(3) . . . . ?
C61 C62 C63 F63 -179.45(17) . . . . ?
F62 C62 C63 C64 177.84(16) . . . . ?
C61 C62 C63 C64 -0.8(3) . . . . ?
F63 C63 C64 F64 0.8(3) . . . . ?
C62 C63 C64 F64 -177.88(17) . . . . ?
F63 C63 C64 C65 179.70(18) . . . . ?
C62 C63 C64 C65 1.0(3) . . . . ?
F64 C64 C65 F65 -0.7(3) . . . . ?
C63 C64 C65 F65 -179.65(17) . . . . ?
F64 C64 C65 C66 177.42(18) . . . . ?
C63 C64 C65 C66 -1.5(3) . . . . ?
F65 C65 C66 F66 1.1(3) . . . . ?
C64 C65 C66 F66 -177.08(17) . . . . ?
F65 C65 C66 C61 179.91(17) . . . . ?
C64 C65 C66 C61 1.8(3) . . . . ?
C62 C61 C66 F66 177.42(16) . . . . ?
B52 C61 C66 F66 6.3(3) . . . . ?
C62 C61 C66 C65 -1.4(3) . . . . ?
B52 C61 C66 C65 -172.47(18) . . . . ?
N51 B52 C71 C72 120.9(2) . . . . ?
C61 B52 C71 C72 -5.9(3) . . . . ?
C81 B52 C71 C72 -121.3(2) . . . . ?
N51 B52 C71 C76 -61.5(2) . . . . ?
C61 B52 C71 C76 171.72(16) . . . . ?
C81 B52 C71 C76 56.3(2) . . . . ?
C76 C71 C72 F72 177.99(16) . . . . ?
B52 C71 C72 F72 -4.3(3) . . . . ?
C76 C71 C72 C73 -2.1(3) . . . . ?
B52 C71 C72 C73 175.63(18) . . . . ?
F72 C72 C73 F73 0.4(3) . . . . ?
C71 C72 C73 F73 -179.50(17) . . . . ?
F72 C72 C73 C74 179.99(17) . . . . ?
C71 C72 C73 C74 0.1(3) . . . . ?
F73 C73 C74 F74 2.3(3) . . . . ?
C72 C73 C74 F74 -177.22(18) . . . . ?
F73 C73 C74 C75 -178.47(18) . . . . ?
C72 C73 C74 C75 2.0(3) . . . . ?
F74 C74 C75 F75 -2.4(3) . . . . ?
C73 C74 C75 F75 178.40(18) . . . . ?
F74 C74 C75 C76 177.44(18) . . . . ?
C73 C74 C75 C76 -1.8(3) . . . . ?
F75 C75 C76 F76 1.7(3) . . . . ?
C74 C75 C76 F76 -178.17(17) . . . . ?
F75 C75 C76 C71 179.34(18) . . . . ?
C74 C75 C76 C71 -0.5(3) . . . . ?
C72 C71 C76 F76 179.92(16) . . . . ?
B52 C71 C76 F76 1.9(3) . . . . ?
C72 C71 C76 C75 2.3(3) . . . . ?
B52 C71 C76 C75 -175.67(18) . . . . ?
N51 B52 C81 C86 137.11(19) . . . . ?
C61 B52 C81 C86 -103.0(2) . . . . ?
C71 B52 C81 C86 20.7(3) . . . . ?
N51 B52 C81 C82 -48.7(2) . . . . ?
C61 B52 C81 C82 71.1(2) . . . . ?
C71 B52 C81 C82 -165.16(16) . . . . ?
C86 C81 C82 F82 176.99(16) . . . . ?
B52 C81 C82 F82 2.1(3) . . . . ?
C86 C81 C82 C83 -1.8(3) . . . . ?
B52 C81 C82 C83 -176.75(18) . . . . ?
F82 C82 C83 F83 1.1(3) . . . . ?
C81 C82 C83 F83 179.92(17) . . . . ?
F82 C82 C83 C84 -177.79(17) . . . . ?
C81 C82 C83 C84 1.1(3) . . . . ?
F83 C83 C84 F84 0.5(3) . . . . ?
C82 C83 C84 F84 179.38(18) . . . . ?
F83 C83 C84 C85 -178.21(18) . . . . ?
C82 C83 C84 C85 0.6(3) . . . . ?
F84 C84 C85 F85 0.0(3) . . . . ?
C83 C84 C85 F85 178.70(18) . . . . ?
F84 C84 C85 C86 179.87(17) . . . . ?
C83 C84 C85 C86 -1.4(3) . . . . ?
F85 C85 C86 F86 -0.1(3) . . . . ?
C84 C85 C86 F86 -179.96(17) . . . . ?
F85 C85 C86 C81 -179.56(17) . . . . ?
C84 C85 C86 C81 0.5(3) . . . . ?
C82 C81 C86 F86 -178.46(16) . . . . ?
B52 C81 C86 F86 -3.9(3) . . . . ?
C82 C81 C86 C85 1.0(3) . . . . ?
B52 C81 C86 C85 175.53(18) . . . . ?
